data_9013703
loop_
_publ_author_name
'De Villiers, J. P. R.'
'Liles, D. C.'

_publ_section_title
;
 The crystal-structure and vacancy distribution in 6C pyrrhotite
 Locality: Mponeng Mine, South Africa
 Note: coordinate of S7 altered to match reported bond lengths
;
_journal_name_full 'American Mineralogist'
_journal_page_first 148
_journal_page_last 152
_journal_paper_doi 10.2138/am.2010.3266
_journal_volume 95
_journal_year 2010
_chemical_formula_sum 'Fe2.747 Ni0.253 S3'
_chemical_name_mineral Pyrrhotite
_symmetry_space_group_name_H-M 'F 1 d 1'
_cell_angle_alpha 90
_cell_angle_beta 90.003
_cell_angle_gamma 90
_cell_length_a 6.8973
_cell_length_b 11.954
_cell_length_c 34.521
_cell_formula_units_Z 32
_cell_volume 2846.268
_exptl_crystal_density_diffrn 4.937
_cod_original_formula_sum 'Fe2.747 Ni.253 S3'
_cod_database_code 9013703

loop_
_symmetry_equiv_pos_as_xyz
x,y,z
x,1/2+y,1/2+z
1/2+x,y,1/2+z
1/2+x,1/2+y,z
1/4+x,-y,1/4+z
1/4+x,1/2-y,3/4+z
3/4+x,-y,3/4+z
3/4+x,1/2-y,1/4+z

loop_
_atom_site_aniso_label
_atom_site_aniso_U_11
_atom_site_aniso_U_22
_atom_site_aniso_U_33
_atom_site_aniso_U_12
_atom_site_aniso_U_13
_atom_site_aniso_U_23
Fe1 0.02600 0.05000 0.00900 0.00100 -0.00100 -0.00200
Fe2 0.02100 0.03200 0.01400 0.00700 0.00500 0.00000
Fe3 0.02300 0.02100 0.01400 0.00300 0.00200 -0.00300
Fe4 0.03500 0.04100 0.01000 -0.00900 0.00000 -0.00200
Fe5 0.02400 0.01700 0.01400 -0.00700 0.00200 -0.00300
Fe6 0.03600 0.02900 0.01300 -0.01200 0.00100 0.00700
Ni6 0.03600 0.02900 0.01300 -0.01200 0.00100 0.00700
Fe7 0.02900 0.02200 0.03200 0.00900 -0.00100 0.00000
Ni7 0.02900 0.02200 0.03200 0.00900 -0.00100 0.00000
Fe8 0.01500 0.01400 0.01600 -0.00700 0.00800 -0.00600
Ni8 0.01500 0.01400 0.01600 -0.00700 0.00800 -0.00600
Fe9 0.02100 0.02400 0.01900 0.00700 -0.00300 0.00700
Fe10 0.03700 0.02600 0.01600 0.00700 -0.00400 -0.00100
Fe11 0.02700 0.02200 0.00600 -0.00100 0.00300 -0.00400
Ni11 0.02700 0.02200 0.00600 -0.00100 0.00300 -0.00400
Fe12 0.02500 0.02400 0.01100 0.00700 -0.00300 -0.00300
S1 0.01000 0.01100 0.00800 -0.00100 0.00200 0.00100
S2 0.01500 0.01000 0.01000 -0.00100 0.00400 0.00100
S3 0.00900 0.01000 0.01600 -0.00300 0.00300 0.00000
S4 0.00900 0.00700 0.03300 0.00100 0.00600 0.00000
S5 0.01200 0.00800 0.02200 0.00300 0.00700 -0.00200
S6 0.00900 0.01100 0.01200 -0.00300 0.00200 0.00100
S7 0.01200 0.00900 0.01700 0.00400 0.00600 -0.00200
S8 0.01100 0.01000 0.02000 0.00100 0.00300 0.00000
S9 0.01000 0.00700 0.01000 0.00100 0.00200 0.00000
S10 0.01000 0.01200 0.01800 0.00600 0.00600 0.00100
S11 0.00900 0.01300 0.01800 0.00300 0.00600 0.00300
S12 0.01100 0.00700 0.01400 0.00000 0.00300 0.00000

loop_
_atom_site_label
_atom_site_fract_x
_atom_site_fract_y
_atom_site_fract_z
_atom_site_occupancy
_atom_site_U_iso_or_equiv
Fe1 0.13600 0.12960 0.00020 1.00000 0.02800
Fe2 0.11540 0.13240 0.08400 1.00000 0.02300
Fe3 0.14510 0.11280 0.16680 1.00000 0.01900
Fe4 0.11730 0.12880 0.25070 1.00000 0.02900
Fe5 0.11620 0.12910 0.33510 1.00000 0.01800
Fe6 0.13950 0.12410 0.41930 0.89800 0.02600
Ni6 0.13950 0.12410 0.41930 0.10200 0.02600
Fe7 0.11960 0.12230 0.50340 0.66100 0.02800
Ni7 0.11960 0.12230 0.50340 0.33900 0.02800
Fe8 0.14210 0.12920 0.58100 0.55600 0.01500
Ni8 0.14210 0.12920 0.58100 0.44400 0.01500
Fe9 0.10960 0.12310 0.66490 1.00000 0.02200
Fe10 0.13250 0.12200 0.75010 1.00000 0.02600
Fe11 0.13630 0.13530 0.83350 0.87400 0.01800
Ni11 0.13630 0.13530 0.83350 0.12600 0.01800
Fe12 0.11510 0.11250 0.91640 1.00000 0.02000
S1 0.37610 0.04080 -0.04220 1.00000 0.01000
S2 0.37560 0.04080 0.12150 1.00000 0.01200
S3 0.37810 0.04190 0.29260 1.00000 0.01200
S4 0.37780 0.04170 0.46100 1.00000 0.01600
S5 0.37620 0.04150 0.62570 1.00000 0.01400
S6 0.37520 0.04330 0.79250 1.00000 0.01100
S7 0.37500 0.20750 0.04260 1.00000 0.01300
S8 0.37880 0.20760 0.20960 1.00000 0.01400
S9 0.37530 0.20840 0.37520 1.00000 0.00900
S10 0.37820 0.21000 0.54010 1.00000 0.01300
S11 0.37700 0.20790 0.70570 1.00000 0.01400
S12 0.37560 0.20850 0.87820 1.00000 0.01100

loop_
_cod_related_entry_id
_cod_related_entry_database
_cod_related_entry_code
1 AMCSD 0005000
